data_7039382
loop_
_publ_author_name
'Nguyen, H. H.'
'Jegathesh, J. J.'
'Takiden, A.'
'Hauenstein, D.'
'Pham, C. T.'
'Le, C. D.'
'Abram, U.'

_publ_section_title
;
 2,6-Dipicolinoylbis(N,N-dialkylthioureas) as versatile building blocks
 for oligo- and polynuclear architectures.
;
_journal_issue 26
_journal_name_full 'Dalton transactions (Cambridge, England : 2003)'
_journal_page_first 10771
_journal_page_last 10779
_journal_paper_doi 10.1039/c6dt01389a
_journal_volume 45
_journal_year 2016
_chemical_formula_moiety '(C46 H66 Cu2 Dy N10 O12 S4),(Cl),2(C H4 O)'
_chemical_formula_sum 'C48 H74 Cl Cu2 Dy N10 O14 S4'
_chemical_formula_weight 1468.44
_space_group_crystal_system orthorhombic
_space_group_IT_number 23
_space_group_name_Hall 'I 2 2'
_space_group_name_H-M_alt 'I 2 2 2'
_symmetry_space_group_name_Hall 'I 2 2'
_symmetry_space_group_name_H-M 'I 2 2 2'
_atom_sites_solution_hydrogens mixed
_atom_sites_solution_primary direct
_atom_sites_solution_secondary difmap
_audit_creation_method SHELXL-2014/7
_audit_update_record
;
2016-05-30 deposited with the CCDC.
2016-06-01 downloaded from the CCDC.
;
_cell_angle_alpha 90
_cell_angle_beta 90
_cell_angle_gamma 90
_cell_formula_units_Z 2
_cell_length_a 11.4359(6)
_cell_length_b 16.1026(10)
_cell_length_c 18.6442(13)
_cell_measurement_reflns_used 17942
_cell_measurement_temperature 200(2)
_cell_measurement_theta_max 29.18
_cell_measurement_theta_min 2.53
_cell_volume 3433.3(4)
_computing_cell_refinement 'STOE X-AREA'
_computing_data_collection 'STOE X-AREA'
_computing_data_reduction 'STOE X-RED'
_computing_molecular_graphics ORTEP
_computing_publication_material WINGX
_computing_structure_refinement 'SHELXL-2014 (Sheldrick, 2014)'
_computing_structure_solution SHELXS
_diffrn_ambient_temperature 200(2)
_diffrn_measured_fraction_theta_full 0.995
_diffrn_measured_fraction_theta_max 0.995
_diffrn_measurement_device_type 'STOE IPDS T2'
_diffrn_measurement_method 'rotation method'
_diffrn_radiation_type MoK\a
_diffrn_radiation_wavelength 0.71073
_diffrn_reflns_av_R_equivalents 0.0802
_diffrn_reflns_av_unetI/netI 0.0656
_diffrn_reflns_Laue_measured_fraction_full 0.995
_diffrn_reflns_Laue_measured_fraction_max 0.995
_diffrn_reflns_limit_h_max 13
_diffrn_reflns_limit_h_min -15
_diffrn_reflns_limit_k_max 22
_diffrn_reflns_limit_k_min -22
_diffrn_reflns_limit_l_max 25
_diffrn_reflns_limit_l_min -25
_diffrn_reflns_number 17942
_diffrn_reflns_point_group_measured_fraction_full 0.996
_diffrn_reflns_point_group_measured_fraction_max 0.996
_diffrn_reflns_theta_full 25.242
_diffrn_reflns_theta_max 29.185
_diffrn_reflns_theta_min 2.530
_exptl_absorpt_coefficient_mu 1.912
_exptl_absorpt_correction_T_max .4291
_exptl_absorpt_correction_T_min .2451
_exptl_absorpt_correction_type integration
_exptl_absorpt_process_details X-SHAPE
_exptl_crystal_colour brown
_exptl_crystal_density_diffrn 1.420
_exptl_crystal_description block
_exptl_crystal_F_000 1498
_exptl_crystal_size_max 0.2
_exptl_crystal_size_mid 0.15
_exptl_crystal_size_min 0.1
_refine_diff_density_max 0.902
_refine_diff_density_min -1.267
_refine_diff_density_rms 0.123
_refine_ls_abs_structure_details
;
 Flack x determined using 1573 quotients [(I+)-(I-)]/[(I+)+(I-)]
 (Parsons, Flack and Wagner, Acta Cryst. B69 (2013) 249-259).
;
_refine_ls_abs_structure_Flack -0.040(7)
_refine_ls_extinction_coef 0.0049(6)
_refine_ls_extinction_expression Fc^*^=kFc[1+0.001xFc^2^\l^3^/sin(2\q)]^-1/4^
_refine_ls_extinction_method 'SHELXL-2014/7 (Sheldrick 2014'
_refine_ls_goodness_of_fit_ref 0.880
_refine_ls_hydrogen_treatment constr
_refine_ls_matrix_type full
_refine_ls_number_parameters 202
_refine_ls_number_reflns 4638
_refine_ls_number_restraints 0
_refine_ls_restrained_S_all 0.880
_refine_ls_R_factor_all 0.0465
_refine_ls_R_factor_gt 0.0405
_refine_ls_shift/su_max 0.000
_refine_ls_shift/su_mean 0.000
_refine_ls_structure_factor_coef Fsqd
_refine_ls_weighting_details 'w=1/[\s^2^(Fo^2^)+(0.0729P)^2^] where P=(Fo^2^+2Fc^2^)/3'
_refine_ls_weighting_scheme calc
_refine_ls_wR_factor_gt 0.0980
_refine_ls_wR_factor_ref 0.1005
_reflns_Friedel_coverage 0.803
_reflns_Friedel_fraction_full 0.998
_reflns_Friedel_fraction_max 0.996
_reflns_number_gt 4093
_reflns_number_total 4638
_reflns_threshold_expression 'I > 2\s(I)'
_cod_data_source_file c6dt01389a2.cif
_cod_data_source_block CuDy_polymer
_cod_depositor_comments 'Adding full bibliography for 7039379--7039383.cif.'
_cod_database_code 7039382
_shelx_shelxl_version_number 2014/7
_shelx_space_group_comment
;
The symmetry employed for this shelxl refinement is uniquely defined
by the following loop, which should always be used as a source of
symmetry information in preference to the above space-group names.
They are only intended as comments.
;

loop_
_space_group_symop_operation_xyz
'x, y, z'
'-x, -y, z'
'x, -y, -z'
'-x, y, -z'
'x+1/2, y+1/2, z+1/2'
'-x+1/2, -y+1/2, z+1/2'
'x+1/2, -y+1/2, -z+1/2'
'-x+1/2, y+1/2, -z+1/2'

loop_
_atom_site_label
_atom_site_type_symbol
_atom_site_fract_x
_atom_site_fract_y
_atom_site_fract_z
_atom_site_U_iso_or_equiv
_atom_site_adp_type
_atom_site_occupancy
_atom_site_site_symmetry_order
_atom_site_calc_flag
_atom_site_refinement_flags_posn
_atom_site_refinement_flags_adp
_atom_site_refinement_flags_occupancy
Dy Dy 0.0000 0.0000 0.0000 0.02354(16) Uani 1 4 d S T P
Cu Cu 0.0000 0.0000 0.19448(5) 0.0398(2) Uani 1 2 d S T P
N1 N 0.0000 0.1586(3) 0.0000 0.0272(10) Uani 1 2 d S T P
C2 C 0.0372(5) 0.2014(3) 0.0572(3) 0.0281(11) Uani 1 1 d . . .
C3 C 0.0404(6) 0.2877(4) 0.0590(4) 0.0363(13) Uani 1 1 d . . .
H3 H 0.0691 0.3157 0.0989 0.044 Uiso 1 1 calc R U .
C4 C 0.0000 0.3310(4) 0.0000 0.0424(17) Uani 1 2 d S T P
H4 H 0.0000 0.3888 0.0000 0.051 Uiso 1 2 calc R U P
S11 S 0.05557(17) 0.08752(11) 0.28187(9) 0.0408(4) Uani 1 1 d . . .
C12 C 0.1468(6) 0.1547(4) 0.2370(4) 0.0353(13) Uani 1 1 d . . .
N13 N 0.1230(5) 0.1878(3) 0.1717(3) 0.0361(11) Uani 1 1 d . . .
C14 C 0.0728(5) 0.1486(3) 0.1195(3) 0.0278(11) Uani 1 1 d . . .
O15 O 0.0508(4) 0.0708(2) 0.1128(2) 0.0287(8) Uani 1 1 d . . .
N16 N 0.2425(5) 0.1846(4) 0.2692(3) 0.0409(13) Uani 1 1 d . . .
C17 C 0.2764(7) 0.1601(5) 0.3419(5) 0.055(2) Uani 1 1 d . . .
H17A H 0.3611 0.1590 0.3452 0.065 Uiso 1 1 calc R U .
H17B H 0.2479 0.1044 0.3514 0.065 Uiso 1 1 calc R U .
C18 C 0.2284(9) 0.2189(7) 0.3983(5) 0.064(2) Uani 1 1 d . . .
H18A H 0.2619 0.2058 0.4441 0.095 Uiso 1 1 calc R U .
H18B H 0.1449 0.2132 0.4008 0.095 Uiso 1 1 calc R U .
H18C H 0.2478 0.2750 0.3857 0.095 Uiso 1 1 calc R U .
C19 C 0.3201(7) 0.2426(5) 0.2329(5) 0.0531(19) Uani 1 1 d . . .
H19A H 0.3585 0.2773 0.2683 0.064 Uiso 1 1 calc R U .
H19B H 0.2744 0.2784 0.2018 0.064 Uiso 1 1 calc R U .
C20 C 0.4102(10) 0.1987(8) 0.1894(8) 0.096(5) Uani 1 1 d . . .
H20A H 0.4604 0.2388 0.1669 0.144 Uiso 1 1 calc R U .
H20B H 0.3725 0.1657 0.1533 0.144 Uiso 1 1 calc R U .
H20C H 0.4559 0.1634 0.2201 0.144 Uiso 1 1 calc R U .
O31 O 0.1929(4) 0.0594(3) -0.0287(3) 0.0348(9) Uani 1 1 d . . .
C32 C 0.2480(5) 0.0000 0.0000 0.0326(14) Uani 1 2 d S T P
C33 C 0.3781(5) 0.0000 0.0000 0.0308(13) Uani 1 2 d S T P
C34 C 0.4391(4) 0.0744(3) -0.0019(6) 0.0373(11) Uani 1 1 d . . .
H34 H 0.3988 0.1243 -0.0056 0.045 Uiso 1 1 calc R U .
O41 O 0.1952(8) -0.0736(6) 0.1740(5) 0.091(2) Uani 1 1 d . . .
H41 H 0.1516 -0.0952 0.2033 0.136 Uiso 1 1 d R U .
C42 C 0.3076(13) -0.0477(10) 0.2022(8) 0.103(5) Uani 1 1 d . . .
H42A H 0.3257 -0.0797 0.2442 0.154 Uiso 1 1 calc R U .
H42B H 0.3045 0.0102 0.2145 0.154 Uiso 1 1 calc R U .
H42C H 0.3669 -0.0564 0.1666 0.154 Uiso 1 1 calc R U .
O61 O 0.2123(13) 0.4659(10) 0.0605(13) 0.091(6) Uani 0.5 1 d . . P
H61 H 0.2303 0.5127 0.0470 0.137 Uiso 0.5 1 calc R U P
C61 C 0.3079(19) 0.4261(11) 0.0836(8) 0.055(4) Uani 0.5 1 d . . P
H61A H 0.3663 0.4659 0.0973 0.083 Uiso 0.5 1 calc R U P
H61B H 0.3379 0.3915 0.0459 0.083 Uiso 0.5 1 calc R U P
H61C H 0.2881 0.3922 0.1242 0.083 Uiso 0.5 1 calc R U P
Cl Cl 0.0000 0.5000 0.1396(4) 0.0711(15) Uani 0.5 2 d S T P

loop_
_atom_site_aniso_label
_atom_site_aniso_U_11
_atom_site_aniso_U_22
_atom_site_aniso_U_33
_atom_site_aniso_U_23
_atom_site_aniso_U_13
_atom_site_aniso_U_12
Dy 0.0141(2) 0.0250(2) 0.0315(3) 0.000 0.000 0.000
Cu 0.0540(6) 0.0336(5) 0.0316(5) 0.000 0.000 -0.0132(10)
N1 0.019(2) 0.030(2) 0.032(3) 0.000 -0.001(5) 0.000
C2 0.026(2) 0.027(2) 0.031(3) -0.001(2) 0.002(2) -0.0042(18)
C3 0.038(3) 0.032(3) 0.039(3) -0.003(2) 0.004(3) -0.003(2)
C4 0.055(4) 0.028(3) 0.045(4) 0.000 0.012(8) 0.000
S11 0.0470(9) 0.0411(9) 0.0342(8) -0.0012(7) -0.0044(7) -0.0089(7)
C12 0.034(3) 0.035(3) 0.037(3) -0.006(2) -0.006(2) 0.004(2)
N13 0.034(3) 0.036(3) 0.038(3) -0.003(2) -0.003(2) -0.004(2)
C14 0.024(2) 0.027(2) 0.032(3) -0.002(2) 0.003(2) -0.003(2)
O15 0.0287(18) 0.0256(18) 0.032(2) 0.0022(15) 0.0001(16) -0.0021(15)
N16 0.035(3) 0.041(3) 0.046(3) -0.004(2) -0.012(2) -0.005(2)
C17 0.047(4) 0.056(4) 0.061(5) 0.001(4) -0.027(4) 0.001(3)
C18 0.062(5) 0.081(6) 0.048(5) -0.007(5) -0.018(4) -0.001(5)
C19 0.047(4) 0.052(4) 0.061(5) -0.009(4) -0.001(4) -0.015(3)
C20 0.063(7) 0.095(9) 0.129(12) -0.040(7) 0.041(7) -0.027(6)
O31 0.0194(17) 0.036(2) 0.049(2) 0.0019(18) -0.0003(17) 0.0048(16)
C32 0.013(2) 0.044(3) 0.040(4) 0.007(7) 0.000 0.000
C33 0.014(2) 0.040(3) 0.039(3) 0.008(6) 0.000 0.000
C34 0.017(2) 0.036(2) 0.058(3) 0.003(5) 0.001(5) 0.0019(17)
O41 0.073(5) 0.115(7) 0.083(5) 0.018(5) 0.005(4) 0.008(5)
C42 0.078(8) 0.124(11) 0.105(11) -0.037(8) -0.024(8) 0.008(8)
O61 0.050(7) 0.084(10) 0.141(18) -0.030(11) 0.009(9) -0.023(7)
C61 0.077(12) 0.050(8) 0.039(8) -0.004(6) -0.007(7) -0.012(8)
Cl 0.067(3) 0.067(3) 0.080(4) 0.000 0.000 -0.021(5)

loop_
_atom_type_symbol
_atom_type_description
_atom_type_scat_dispersion_real
_atom_type_scat_dispersion_imag
_atom_type_scat_source
C C 0.0033 0.0016 'International Tables Vol C Tables 4.2.6.8 and 6.1.1.4'
H H 0.0000 0.0000 'International Tables Vol C Tables 4.2.6.8 and 6.1.1.4'
Cl Cl 0.1484 0.1585 'International Tables Vol C Tables 4.2.6.8 and 6.1.1.4'
Cu Cu 0.3201 1.2651 'International Tables Vol C Tables 4.2.6.8 and 6.1.1.4'
Dy Dy -0.1892 4.4098 'International Tables Vol C Tables 4.2.6.8 and 6.1.1.4'
N N 0.0061 0.0033 'International Tables Vol C Tables 4.2.6.8 and 6.1.1.4'
O O 0.0106 0.0060 'International Tables Vol C Tables 4.2.6.8 and 6.1.1.4'
S S 0.1246 0.1234 'International Tables Vol C Tables 4.2.6.8 and 6.1.1.4'

loop_
_geom_angle_atom_site_label_1
_geom_angle_atom_site_label_2
_geom_angle_atom_site_label_3
_geom_angle
_geom_angle_site_symmetry_1
_geom_angle_site_symmetry_3
O15 Dy O15 62.60(18) 3 4
O15 Dy O15 124.85(18) 3 2
O15 Dy O15 152.7(2) 4 2
O15 Dy O15 152.7(2) 3 .
O15 Dy O15 124.85(18) 4 .
O15 Dy O15 62.60(18) 2 .
O15 Dy O31 77.45(15) 3 .
O15 Dy O31 81.15(15) 4 .
O15 Dy O31 125.21(15) 2 .
O15 Dy O31 78.15(15) . .
O15 Dy O31 81.15(15) 3 2
O15 Dy O31 77.45(15) 4 2
O15 Dy O31 78.15(15) 2 2
O15 Dy O31 125.21(15) . 2
O31 Dy O31 154.9(2) . 2
O15 Dy O31 78.15(15) 3 3
O15 Dy O31 125.21(15) 4 3
O15 Dy O31 81.15(15) 2 3
O15 Dy O31 77.45(15) . 3
O31 Dy O31 52.8(2) . 3
O31 Dy O31 134.3(2) 2 3
O15 Dy O31 125.21(15) 3 4
O15 Dy O31 78.15(15) 4 4
O15 Dy O31 77.45(15) 2 4
O15 Dy O31 81.15(15) . 4
O31 Dy O31 134.3(2) . 4
O31 Dy O31 52.8(2) 2 4
O31 Dy O31 154.9(2) 3 4
O15 Dy N1 117.57(9) 3 .
O15 Dy N1 62.43(9) 4 .
O15 Dy N1 117.57(9) 2 .
O15 Dy N1 62.43(9) . .
O31 Dy N1 67.17(10) . .
O31 Dy N1 112.83(10) 2 .
O31 Dy N1 112.83(10) 3 .
O31 Dy N1 67.17(10) 4 .
O15 Dy N1 62.43(9) 3 2
O15 Dy N1 117.57(9) 4 2
O15 Dy N1 62.43(9) 2 2
O15 Dy N1 117.57(9) . 2
O31 Dy N1 112.83(10) . 2
O31 Dy N1 67.17(10) 2 2
O31 Dy N1 67.17(10) 3 2
O31 Dy N1 112.83(10) 4 2
N1 Dy N1 180.0 . 2
O15 Dy C32 103.65(10) 3 2
O15 Dy C32 76.35(10) 4 2
O15 Dy C32 76.35(10) 2 2
O15 Dy C32 103.65(10) . 2
O31 Dy C32 153.60(10) . 2
O31 Dy C32 26.40(10) 2 2
O31 Dy C32 153.60(10) 3 2
O31 Dy C32 26.40(10) 4 2
N1 Dy C32 90.0 . 2
N1 Dy C32 90.0 2 2
O15 Dy C32 76.35(10) 3 .
O15 Dy C32 103.65(10) 4 .
O15 Dy C32 103.65(10) 2 .
O15 Dy C32 76.35(10) . .
O31 Dy C32 26.40(10) . .
O31 Dy C32 153.60(10) 2 .
O31 Dy C32 26.40(10) 3 .
O31 Dy C32 153.60(10) 4 .
N1 Dy C32 90.0 . .
N1 Dy C32 90.0 2 .
C32 Dy C32 180.0 2 .
O15 Cu O15 80.1(2) . 2
O15 Cu S11 96.49(13) . .
O15 Cu S11 176.09(12) 2 .
O15 Cu S11 176.09(12) . 2
O15 Cu S11 96.49(13) 2 2
S11 Cu S11 87.00(9) . 2
C2 N1 C2 118.0(6) . 4
C2 N1 Dy 121.0(3) . .
C2 N1 Dy 121.0(3) 4 .
N1 C2 C3 122.9(6) . .
N1 C2 C14 114.4(5) . .
C3 C2 C14 122.8(5) . .
C4 C3 C2 118.4(6) . .
C4 C3 H3 120.8 . .
C2 C3 H3 120.8 . .
C3 C4 C3 119.4(7) . 4
C3 C4 H4 120.3 . .
C3 C4 H4 120.3 4 .
C12 S11 Cu 102.3(2) . .
N16 C12 N13 115.2(6) . .
N16 C12 S11 120.2(5) . .
N13 C12 S11 124.2(5) . .
C14 N13 C12 124.9(5) . .
O15 C14 N13 129.5(6) . .
O15 C14 C2 115.2(5) . .
N13 C14 C2 115.3(5) . .
C14 O15 Cu 122.8(4) . .
C14 O15 Dy 125.5(4) . .
Cu O15 Dy 108.65(17) . .
C12 N16 C19 121.4(6) . .
C12 N16 C17 122.4(6) . .
C19 N16 C17 116.2(6) . .
N16 C17 C18 112.1(7) . .
N16 C17 H17A 109.2 . .
C18 C17 H17A 109.2 . .
N16 C17 H17B 109.2 . .
C18 C17 H17B 109.2 . .
H17A C17 H17B 107.9 . .
C17 C18 H18A 109.5 . .
C17 C18 H18B 109.5 . .
H18A C18 H18B 109.5 . .
C17 C18 H18C 109.5 . .
H18A C18 H18C 109.5 . .
H18B C18 H18C 109.5 . .
N16 C19 C20 111.8(8) . .
N16 C19 H19A 109.3 . .
C20 C19 H19A 109.3 . .
N16 C19 H19B 109.3 . .
C20 C19 H19B 109.3 . .
H19A C19 H19B 107.9 . .
C19 C20 H20A 109.5 . .
C19 C20 H20B 109.5 . .
H20A C20 H20B 109.5 . .
C19 C20 H20C 109.5 . .
H20A C20 H20C 109.5 . .
H20B C20 H20C 109.5 . .
C32 O31 Dy 93.5(3) . .
O31 C32 O31 120.2(6) 3 .
O31 C32 C33 119.9(3) 3 .
O31 C32 C33 119.9(3) . .
O31 C32 Dy 60.1(3) 3 .
O31 C32 Dy 60.1(3) . .
C33 C32 Dy 180.0 . .
C34 C33 C34 119.6(6) . 3
C34 C33 C32 120.2(3) . .
C34 C33 C32 120.2(3) 3 .
C33 C34 C34 120.1(3) . 4_655
C33 C34 H34 120.0 . .
C34 C34 H34 120.0 4_655 .
C42 O41 H41 114.9 . .
O41 C42 H42A 109.5 . .
O41 C42 H42B 109.5 . .
H42A C42 H42B 109.5 . .
O41 C42 H42C 109.5 . .
H42A C42 H42C 109.5 . .
H42B C42 H42C 109.5 . .
C61 O61 H61 109.5 . .
O61 C61 H61A 109.5 . .
O61 C61 H61B 109.5 . .
H61A C61 H61B 109.5 . .
O61 C61 H61C 109.5 . .
H61A C61 H61C 109.5 . .
H61B C61 H61C 109.5 . .

loop_
_geom_bond_atom_site_label_1
_geom_bond_atom_site_label_2
_geom_bond_distance
_geom_bond_site_symmetry_2
Dy O15 2.462(4) 3
Dy O15 2.462(4) 4
Dy O15 2.462(4) 2
Dy O15 2.462(4) .
Dy O31 2.463(4) .
Dy O31 2.463(4) 2
Dy O31 2.463(4) 3
Dy O31 2.463(4) 4
Dy N1 2.554(5) .
Dy N1 2.554(5) 2
Dy C32 2.836(6) 2
Dy C32 2.836(6) .
Cu O15 1.988(4) .
Cu O15 1.988(4) 2
Cu S11 2.2459(18) .
Cu S11 2.2460(18) 2
N1 C2 1.339(6) .
N1 C2 1.339(6) 4
C2 C3 1.391(8) .
C2 C14 1.497(8) .
C3 C4 1.381(8) .
C3 H3 0.9300 .
C4 C3 1.381(8) 4
C4 H4 0.9300 .
S11 C12 1.721(7) .
C12 N16 1.337(8) .
C12 N13 1.356(9) .
N13 C14 1.294(8) .
C14 O15 1.284(7) .
N16 C19 1.456(10) .
N16 C17 1.465(10) .
C17 C18 1.519(13) .
C17 H17A 0.9700 .
C17 H17B 0.9700 .
C18 H18A 0.9600 .
C18 H18B 0.9600 .
C18 H18C 0.9600 .
C19 C20 1.489(14) .
C19 H19A 0.9700 .
C19 H19B 0.9700 .
C20 H20A 0.9600 .
C20 H20B 0.9600 .
C20 H20C 0.9600 .
O31 C32 1.263(5) .
C32 O31 1.263(5) 3
C32 C33 1.489(8) .
C33 C34 1.387(6) .
C33 C34 1.387(6) 3
C34 C34 1.394(9) 4_655
C34 H34 0.9300 .
O41 C42 1.450(16) .
O41 H41 0.8170 .
C42 H42A 0.9600 .
C42 H42B 0.9600 .
C42 H42C 0.9600 .
O61 C61 1.34(3) .
O61 H61 0.8200 .
C61 H61A 0.9600 .
C61 H61B 0.9600 .
C61 H61C 0.9600 .

loop_
_geom_torsion_atom_site_label_1
_geom_torsion_atom_site_label_2
_geom_torsion_atom_site_label_3
_geom_torsion_atom_site_label_4
_geom_torsion
_geom_torsion_site_symmetry_1
_geom_torsion_site_symmetry_4
C2 N1 C2 C3 -1.1(4) 4 .
Dy N1 C2 C3 178.9(4) . .
C2 N1 C2 C14 177.8(6) 4 .
Dy N1 C2 C14 -2.2(6) . .
N1 C2 C3 C4 2.1(9) . .
C14 C2 C3 C4 -176.7(5) . .
C2 C3 C4 C3 -1.0(4) . 4
Cu S11 C12 N16 -143.1(5) . .
Cu S11 C12 N13 44.0(6) . .
N16 C12 N13 C14 148.4(6) . .
S11 C12 N13 C14 -38.4(9) . .
C12 N13 C14 O15 -11.3(11) . .
C12 N13 C14 C2 170.0(6) . .
N1 C2 C14 O15 -7.4(7) . .
C3 C2 C14 O15 171.4(6) . .
N1 C2 C14 N13 171.4(5) . .
C3 C2 C14 N13 -9.7(9) . .
N13 C14 O15 Cu 38.0(8) . .
C2 C14 O15 Cu -143.3(4) . .
N13 C14 O15 Dy -163.8(5) . .
C2 C14 O15 Dy 14.8(7) . .
N13 C12 N16 C19 -5.5(10) . .
S11 C12 N16 C19 -179.0(6) . .
N13 C12 N16 C17 175.6(6) . .
S11 C12 N16 C17 2.1(9) . .
C12 N16 C17 C18 -92.7(9) . .
C19 N16 C17 C18 88.4(9) . .
C12 N16 C19 C20 -87.0(11) . .
C17 N16 C19 C20 92.0(10) . .
Dy O31 C32 O31 -0.004(0) . 3
Dy O31 C32 C33 180.0 . .
O31 C32 C33 C34 -152.4(6) 3 .
O31 C32 C33 C34 27.6(6) . .
O31 C32 C33 C34 27.6(6) 3 3
O31 C32 C33 C34 -152.4(6) . 3
C34 C33 C34 C34 -3.3(11) 3 4_655
C32 C33 C34 C34 176.7(11) . 4_655
